data_2006706
loop_
_publ_author_name
'Zhong-Lin Lu'
'Zhen-Wei Bian'
'Chun-Ying Duan'
'Yu-Peng Tian'
'Xiao-Zeng You'
'Kandasamy Chinnakali'
'Ibrahim Abdul Razak'
'Hoong-Kun Fun'

_publ_section_title
;
 <i>o</i>-Chlorobenzaldehyde 4,5-Diaza-9-fluorenylidenehydrazone
;
_journal_issue 11
_journal_name_full 'Acta Crystallographica Section C'
_journal_page_first 1614
_journal_page_last 1615
_journal_paper_doi 10.1107/S0108270197008159
_journal_volume 53
_journal_year 1997
_chemical_formula_sum 'C18 H11 Cl N4'
_chemical_formula_weight 318.76
_chemical_name_systematic
;
 ?
;
_space_group_IT_number 14
_symmetry_cell_setting monoclinic
_symmetry_space_group_name_Hall '-P 2ybc'
_symmetry_space_group_name_H-M 'P 1 21/c 1'
_audit_creation_method SHELXL
_cell_angle_alpha 90.00
_cell_angle_beta 92.200(10)
_cell_angle_gamma 90.00
_cell_formula_units_Z 4
_cell_length_a 8.0280(10)
_cell_length_b 12.349(2)
_cell_length_c 14.922(3)
_cell_measurement_reflns_used 39
_cell_measurement_temperature 293(2)
_cell_measurement_theta_max 12.43
_cell_measurement_theta_min 5.42
_cell_volume 1478.2(4)
_computing_cell_refinement XSCANS
_computing_data_collection 'XSCANS (Siemens, 1994)'
_computing_data_reduction XSCANS
_computing_molecular_graphics SHELXTL/PC
_computing_publication_material SHELXL93
_computing_structure_refinement 'SHELXL93 (Sheldrick, 1993)'
_computing_structure_solution 'SHELXTL/PC (Sheldrick, 1990)'
_diffrn_ambient_temperature 293(2)
_diffrn_measurement_device 'Siemens P4 diffractometer'
_diffrn_measurement_method '\q/2\q scans'
_diffrn_radiation_monochromator graphite
_diffrn_radiation_source 'fine-focus sealed tube'
_diffrn_radiation_type MoK\a
_diffrn_radiation_wavelength 0.71073
_diffrn_reflns_av_R_equivalents 0.0324
_diffrn_reflns_av_sigmaI/netI 0.0809
_diffrn_reflns_limit_h_max 10
_diffrn_reflns_limit_h_min -1
_diffrn_reflns_limit_k_max 16
_diffrn_reflns_limit_k_min -1
_diffrn_reflns_limit_l_max 19
_diffrn_reflns_limit_l_min -19
_diffrn_reflns_number 4471
_diffrn_reflns_theta_max 27.51
_diffrn_reflns_theta_min 2.14
_diffrn_standards_decay_% <3
_diffrn_standards_interval_count 97
_diffrn_standards_number 3
_exptl_absorpt_coefficient_mu 0.263
_exptl_absorpt_correction_type none
_exptl_crystal_colour Orange
_exptl_crystal_density_diffrn 1.432
_exptl_crystal_density_method 'not measured'
_exptl_crystal_description Needle
_exptl_crystal_F_000 656
_exptl_crystal_size_max 0.70
_exptl_crystal_size_mid 0.32
_exptl_crystal_size_min 0.30
_refine_diff_density_max 0.14
_refine_diff_density_min -0.23
_refine_ls_extinction_method none
_refine_ls_goodness_of_fit_all 0.808
_refine_ls_goodness_of_fit_obs 1.051
_refine_ls_hydrogen_treatment refall
_refine_ls_matrix_type full
_refine_ls_number_parameters 252
_refine_ls_number_reflns 3388
_refine_ls_number_restraints 0
_refine_ls_restrained_S_all 0.808
_refine_ls_restrained_S_obs 1.051
_refine_ls_R_factor_all 0.1089
_refine_ls_R_factor_obs .0414
_refine_ls_shift/esd_max 0.000
_refine_ls_shift/esd_mean 0.000
_refine_ls_structure_factor_coef Fsqd
_refine_ls_weighting_details 'w = 1/[\s^2^(Fo^2^)+(0.0404P)^2^] where P=(Fo^2^+2Fc^2^)/3'
_refine_ls_weighting_scheme calc
_refine_ls_wR_factor_all 0.1017
_refine_ls_wR_factor_obs .0864
_reflns_number_observed 1581
_reflns_number_total 3388
_reflns_observed_criterion >2sigma(I)
_cod_data_source_file mu1327.cif
_cod_data_source_block lg63
_cod_depositor_comments
;
The following automatic conversions were performed:
'_symmetry_cell_setting' value 'Monoclinic' changed to 'monoclinic'
according to '/home/saulius/struct/CIF-dictionaries/cif_core.dic'
dictionary named 'cif_core.dic' version 2.4.1 from
2010-06-29.

'_geom_bond_publ_flag' value 'Yes' changed to 'yes' according
to '/home/saulius/struct/CIF-dictionaries/cif_core.dic' dictionary named
'cif_core.dic' version 2.4.1 from 2010-06-29 (11 times).

Automatic conversion script
Id: cif_fix_enum 1527 2010-12-29 10:47:43Z saulius 

The following automatic conversions were performed:

'_refine_ls_weighting_scheme' value 'calc w =
1/[\s^2^(Fo^2^)+(0.0404P)^2^] where P=(Fo^2^+2Fc^2^)/3' was changed
to 'calc'. New tag '_refine_ls_weighting_details' was created. The
value of the new tag was set to 'w = 1/[\s^2^(Fo^2^)+(0.0404P)^2^]
where P=(Fo^2^+2Fc^2^)/3'.

Automatic conversion script
Id: cif_fix_values 3143 2015-03-26 13:38:13Z robertas 
;
_cod_original_sg_symbol_H-M 'P 21/c'
_cod_database_code 2006706

loop_
_symmetry_equiv_pos_as_xyz
'x, y, z'
'-x, y+1/2, -z+1/2'
'-x, -y, -z'
'x, -y-1/2, z-1/2'

loop_
_atom_site_aniso_label
_atom_site_aniso_U_11
_atom_site_aniso_U_22
_atom_site_aniso_U_33
_atom_site_aniso_U_12
_atom_site_aniso_U_13
_atom_site_aniso_U_23
Cl .1227(7) .0832(5) .0479(3) .0141(5) .0253(4) -.0058(3)
N1 .0597(12) .0448(10) .0464(10) .0049(10) .0131(9) -.0068(8)
N2 .0575(12) .0423(10) .0479(10) .0048(10) .0154(9) -.0035(8)
N3 .0743(15) .0778(14) .0471(10) .0169(13) .0170(10) -.0011(11)
N4 .0543(12) .0505(11) .0685(12) .0067(11) .0127(10) -.0112(10)
C5 .0587(15) .0502(14) .0522(14) .0017(13) .0128(12) -.0051(12)
C4 .065(2) .0535(15) .070(2) .0066(14) .0052(14) -.0001(13)
C3 .061(2) .0482(15) .098(2) .0080(14) .010(2) -.012(2)
C2 .062(2) .0530(15) .071(2) -.0008(13) .0228(14) -.0199(14)
C1 .0559(14) .0503(13) .0484(12) -.0053(13) .0129(11) -.0116(10)
C6 .0425(13) .0405(12) .0481(12) -.0041(10) .0123(10) -.0090(10)
C7 .0521(14) .0457(12) .0435(12) -.0013(12) .0133(11) -.0042(11)
C8 .0433(13) .0400(11) .0468(11) -.0073(11) .0095(10) -.0058(9)
C9 .0418(12) .0410(11) .0455(11) -.0024(11) .0088(10) -.0056(10)
C10 .055(2) .0509(13) .0519(13) .0072(12) .0135(12) -.0013(12)
C11 .080(2) .071(2) .0568(15) .019(2) .0147(14) .0143(14)
C12 .089(2) .097(2) .0465(14) .025(2) .0209(15) .010(2)
C13 .0434(13) .0509(13) .0471(12) -.0038(11) .0075(10) -.0076(11)
C14 .0425(12) .0424(12) .0552(12) -.0022(11) .0106(10) -.0099(10)
C15 .060(2) .0477(14) .085(2) .0113(14) .0124(15) -.0058(14)
C16 .066(2) .0509(15) .077(2) .0086(14) .0118(15) .0079(14)
C17 .058(2) .0487(13) .0564(15) .0019(13) .0118(12) .0007(12)
C18 .0456(13) .0371(11) .0517(12) -.0040(11) .0136(10) -.0057(10)

loop_
_atom_site_label
_atom_site_fract_x
_atom_site_fract_y
_atom_site_fract_z
_atom_site_U_iso_or_equiv
_atom_site_thermal_displace_type
_atom_site_calc_flag
_atom_site_refinement_flags
_atom_site_occupancy
_atom_site_disorder_group
_atom_site_type_symbol
Cl -.01339(10) .17565(5) .81379(4) .0840(3) Uani d . 1 . Cl
N1 .1511(2) .06226(14) .55879(11) .0500(5) Uani d . 1 . N
N2 .2382(2) -.03526(13) .57359(11) .0489(5) Uani d . 1 . N
N3 .4609(3) -.0925(2) .27908(12) .0660(6) Uani d . 1 . N
N4 .5729(2) -.2747(2) .40600(13) .0575(5) Uani d . 1 . N
C5 -.0172(3) .2655(2) .5567(2) .0534(6) Uani d . 1 . C
C4 -.1037(3) .3616(2) .5582(2) .0629(7) Uani d . 1 . C
C3 -.1626(3) .3990(2) .6383(2) .0688(8) Uani d . 1 . C
C2 -.1358(3) .3411(2) .7162(2) .0614(7) Uani d . 1 . C
C1 -.0476(3) .2455(2) .71356(14) .0513(6) Uani d . 1 . C
C6 .0149(3) .2048(2) .63430(13) .0434(5) Uani d . 1 . C
C7 .1078(3) .1033(2) .63218(14) .0468(6) Uani d . 1 . C
C8 .3078(3) -.0721(2) .50361(13) .0432(5) Uani d . 1 . C
C9 .3173(3) -.0322(2) .41015(13) .0426(5) Uani d . 1 . C
C10 .2545(3) .0580(2) .36627(15) .0523(6) Uani d . 1 . C
C11 .2991(3) .0726(2) .2785(2) .0693(8) Uani d . 1 . C
C12 .3999(4) -.0027(2) .2392(2) .0769(9) Uani d . 1 . C
C13 .4185(3) -.1044(2) .36374(13) .0470(5) Uani d . 1 . C
C14 .4742(3) -.1919(2) .42484(13) .0465(5) Uani d . 1 . C
C15 .6093(3) -.3401(2) .4762(2) .0643(7) Uani d . 1 . C
C16 .5531(3) -.3262(2) .5617(2) .0645(7) Uani d . 1 . C
C17 .4488(3) -.2405(2) .5790(2) .0542(6) Uani d . 1 . C
C18 .4083(3) -.1720(2) .50921(13) .0445(5) Uani d . 1 . C
H2 -.180(3) .3682(18) .7712(15) .081(8) Uiso d . 1 . H
H3 -.232(3) .4627(19) .6407(15) .077(8) Uiso d . 1 . H
H4 -.131(3) .4025(18) .5028(15) .072(7) Uiso d . 1 . H
H5 .017(3) .2365(17) .5009(13) .062(7) Uiso d . 1 . H
H7 .142(3) .0659(16) .6925(14) .068(7) Uiso d . 1 . H
H10 .189(2) .1097(16) .3952(13) .049(6) Uiso d . 1 . H
H11 .267(3) .1335(17) .2453(14) .058(7) Uiso d . 1 . H
H12 .421(3) .004(2) .1775(17) .087(8) Uiso d . 1 . H
H15 .686(3) -.4037(18) .4647(14) .065(7) Uiso d . 1 . H
H16 .585(3) -.381(2) .6060(15) .076(8) Uiso d . 1 . H
H17 .410(3) -.2302(18) .6385(15) .071(7) Uiso d . 1 . H

loop_
_atom_type_symbol
_atom_type_description
_atom_type_scat_dispersion_real
_atom_type_scat_dispersion_imag
_atom_type_scat_source
C C 0.0033 0.0016 'International Tables Vol C Tables 4.2.6.8 and 6.1.1.4'
H H 0.0000 0.0000 'International Tables Vol C Tables 4.2.6.8 and 6.1.1.4'
N N 0.0061 0.0033 'International Tables Vol C Tables 4.2.6.8 and 6.1.1.4'
Cl Cl 0.1484 0.1585 'International Tables Vol C Tables 4.2.6.8 and 6.1.1.4'

loop_
_geom_angle_atom_site_label_1
_geom_angle_atom_site_label_2
_geom_angle_atom_site_label_3
_geom_angle
_geom_angle_publ_flag
C7 N1 N2 111.0(2) yes
C8 N2 N1 113.9(2) yes
C13 N3 C12 114.2(2) yes
C14 N4 C15 114.2(2) yes
C4 C5 C6 121.8(2) no
C5 C4 C3 119.5(3) no
C2 C3 C4 120.6(2) no
C3 C2 C1 119.1(2) no
C2 C1 C6 122.3(2) no
C2 C1 Cl 117.7(2) no
C6 C1 Cl 120.0(2) no
C5 C6 C1 116.6(2) no
C5 C6 C7 121.5(2) no
C1 C6 C7 121.9(2) no
N1 C7 C6 121.3(2) yes
N2 C8 C18 120.3(2) yes
N2 C8 C9 133.2(2) yes
C18 C8 C9 106.5(2) yes
C10 C9 C13 119.1(2) no
C10 C9 C8 133.2(2) no
C13 C9 C8 107.7(2) no
C9 C10 C11 116.9(2) no
C12 C11 C10 119.4(3) no
N3 C12 C11 125.4(2) no
N3 C13 C9 124.9(2) no
N3 C13 C14 125.9(2) no
C9 C13 C14 109.1(2) no
N4 C14 C18 124.9(2) no
N4 C14 C13 127.1(2) no
C18 C14 C13 108.0(2) no
N4 C15 C16 125.2(2) no
C15 C16 C17 119.4(3) no
C18 C17 C16 117.3(2) no
C17 C18 C14 119.1(2) no
C17 C18 C8 132.2(2) no
C14 C18 C8 108.7(2) no

loop_
_geom_bond_atom_site_label_1
_geom_bond_atom_site_label_2
_geom_bond_site_symmetry_2
_geom_bond_distance
_geom_bond_publ_flag
Cl C1 . 1.739(2) yes
N1 C7 . 1.267(2) yes
N1 N2 . 1.406(2) yes
N2 C8 . 1.286(2) yes
N3 C13 . 1.329(2) yes
N3 C12 . 1.341(3) yes
N4 C14 . 1.330(3) yes
N4 C15 . 1.345(3) yes
C5 C4 . 1.376(3) no
C5 C6 . 1.395(3) no
C4 C3 . 1.382(3) no
C3 C2 . 1.374(4) no
C2 C1 . 1.378(3) no
C1 C6 . 1.396(3) no
C6 C7 . 1.460(3) yes
C8 C18 . 1.474(3) yes
C8 C9 . 1.484(3) yes
C9 C10 . 1.378(3) no
C9 C13 . 1.406(3) no
C10 C11 . 1.383(3) no
C11 C12 . 1.379(3) no
C13 C14 . 1.473(3) no
C14 C18 . 1.406(2) no
C15 C16 . 1.381(3) no
C16 C17 . 1.381(3) no
C17 C18 . 1.371(3) no

loop_
_geom_torsion_atom_site_label_1
_geom_torsion_atom_site_label_2
_geom_torsion_atom_site_label_3
_geom_torsion_atom_site_label_4
_geom_torsion
C7 N1 N2 C8 -169.8(2)
C6 C5 C4 C3 -0.8(4)
C5 C4 C3 C2 -0.1(4)
C4 C3 C2 C1 0.7(4)
C3 C2 C1 C6 -0.4(4)
C3 C2 C1 Cl 179.0(2)
C4 C5 C6 C1 1.1(3)
C4 C5 C6 C7 -179.6(2)
C2 C1 C6 C5 -0.5(3)
Cl C1 C6 C5 -179.8(2)
C2 C1 C6 C7 -179.8(2)
Cl C1 C6 C7 0.8(3)
N2 N1 C7 C6 -179.8(2)
C5 C6 C7 N1 -5.6(3)
C1 C6 C7 N1 173.7(2)
N1 N2 C8 C18 178.0(2)
N1 N2 C8 C9 0.9(3)
N2 C8 C9 C10 -0.1(4)
C18 C8 C9 C10 -177.5(2)
N2 C8 C9 C13 177.0(2)
C18 C8 C9 C13 -0.3(2)
C13 C9 C10 C11 -1.3(3)
C8 C9 C10 C11 175.6(2)
C9 C10 C11 C12 0.9(4)
C13 N3 C12 C11 -1.1(4)
C10 C11 C12 N3 0.3(5)
C12 N3 C13 C9 0.7(4)
C12 N3 C13 C14 -176.8(2)
C10 C9 C13 N3 0.4(3)
C8 C9 C13 N3 -177.2(2)
C10 C9 C13 C14 178.3(2)
C8 C9 C13 C14 0.7(2)
C15 N4 C14 C18 -1.0(3)
C15 N4 C14 C13 177.2(2)
N3 C13 C14 N4 -1.4(4)
C9 C13 C14 N4 -179.3(2)
N3 C13 C14 C18 177.0(2)
C9 C13 C14 C18 -0.8(2)
C14 N4 C15 C16 -0.1(4)
N4 C15 C16 C17 1.1(4)
C15 C16 C17 C18 -0.9(4)
C16 C17 C18 C14 -0.2(3)
C16 C17 C18 C8 -177.4(2)
N4 C14 C18 C17 1.2(3)
C13 C14 C18 C17 -177.3(2)
N4 C14 C18 C8 179.1(2)
C13 C14 C18 C8 0.6(2)
N2 C8 C18 C17 -0.5(4)
C9 C8 C18 C17 177.3(2)
N2 C8 C18 C14 -178.0(2)
C9 C8 C18 C14 -0.2(2)

loop_
_cod_related_entry_id
_cod_related_entry_database
_cod_related_entry_code
1 ChemSpider 21186199
